data_4302774
loop_
_publ_author_name
'Jian Fan'
'Jan W. Bats'
'Michael Schmittel'

_publ_contact_author_address
;
 Center for Micro- and Nanochemistry and Engineering
 Organische Chemie I
 Universit\"at Siegen
 Adolf-Reichwein-Strasse
 D-57068 Siegen
 Germany
;
_publ_contact_author_email schmittel@chemie.uni-siegen.de
_publ_contact_author_fax '+49 271 7403270'
_publ_contact_author_name 'Michael Schmittel'
_publ_contact_author_phone '+49 271 7404356'
_publ_section_title
;
Combining Dynamic Heteroleptic Complex Formation with Constitutional
Dynamic Synthesis: A Facile Way to M3LL' Cage Assemblies
;
_journal_name_full 'Inorganic Chemistry'
_journal_page_first 6338
_journal_page_last 6340
_journal_paper_doi 10.1021/ic9008366
_journal_volume 48
_journal_year 2009
_chemical_formula_moiety 'C43 H40 Cu N4 , P F6 , 0.50(C4 H10 O)'
_chemical_formula_sum 'C45 H45 Cu F6 N4 O0.5 P'
_chemical_formula_weight 858.36
_chemical_name_systematic
; 
 ? 
;
_space_group_IT_number 15
_symmetry_cell_setting monoclinic
_symmetry_space_group_name_Hall '-C 2yc'
_symmetry_space_group_name_H-M 'C 1 2/c 1'
_atom_sites_solution_hydrogens geom
_atom_sites_solution_primary direct
_atom_sites_solution_secondary difmap
_audit_creation_method SHELXL-97
_cell_angle_alpha 90.00
_cell_angle_beta 121.126(8)
_cell_angle_gamma 90.00
_cell_formula_units_Z 8
_cell_length_a 25.050(3)
_cell_length_b 16.122(3)
_cell_length_c 23.306(2)
_cell_measurement_reflns_used 248
_cell_measurement_temperature 171(2)
_cell_measurement_theta_max 23
_cell_measurement_theta_min 3
_cell_volume 8057(2)
_computing_cell_refinement 'SMART (Siemens, 1995)'
_computing_data_collection 'SMART (Siemens, 1995)'
_computing_data_reduction 'SAINT (Siemens, 1995)'
_computing_publication_material 'SHELXL-97 (Sheldrick, 1997)'
_computing_structure_refinement 'SHELXL-97 (Sheldrick, 1997)'
_computing_structure_solution 'SHELXS-97 (Sheldrick, 1997)'
_diffrn_ambient_temperature 171(2)
_diffrn_measured_fraction_theta_full 0.990
_diffrn_measured_fraction_theta_max 0.952
_diffrn_measurement_device_type SIEMENS_SMART_CCD
_diffrn_measurement_method \w
_diffrn_radiation_monochromator graphite
_diffrn_radiation_source 'normal-focus sealed tube'
_diffrn_radiation_type MoK\a
_diffrn_radiation_wavelength 0.71073
_diffrn_reflns_av_R_equivalents 0.0756
_diffrn_reflns_av_sigmaI/netI 0.0645
_diffrn_reflns_limit_h_max 32
_diffrn_reflns_limit_h_min -33
_diffrn_reflns_limit_k_max 20
_diffrn_reflns_limit_k_min -21
_diffrn_reflns_limit_l_max 30
_diffrn_reflns_limit_l_min -30
_diffrn_reflns_number 58708
_diffrn_reflns_theta_full 27.3
_diffrn_reflns_theta_max 28.0
_diffrn_reflns_theta_min 1.6
_diffrn_standards_decay_% 0.0
_diffrn_standards_interval_time 1200
_diffrn_standards_number 477
_exptl_absorpt_coefficient_mu 0.649
_exptl_absorpt_correction_T_max 0.856
_exptl_absorpt_correction_T_min 0.701
_exptl_absorpt_correction_type multi-scan
_exptl_absorpt_process_details ' SADABS (Sheldrick, 2000)'
_exptl_crystal_colour dark_brown
_exptl_crystal_density_diffrn 1.415
_exptl_crystal_density_method 'not measured'
_exptl_crystal_description rod
_exptl_crystal_F_000 3560
_exptl_crystal_size_max 0.60
_exptl_crystal_size_mid 0.36
_exptl_crystal_size_min 0.24
_refine_diff_density_max 0.734
_refine_diff_density_min -0.649
_refine_diff_density_rms 0.070
_refine_ls_extinction_method none
_refine_ls_goodness_of_fit_ref 1.032
_refine_ls_hydrogen_treatment constr
_refine_ls_matrix_type full
_refine_ls_number_parameters 525
_refine_ls_number_reflns 9297
_refine_ls_number_restraints 0
_refine_ls_restrained_S_all 1.032
_refine_ls_R_factor_all 0.1087
_refine_ls_R_factor_gt 0.0534
_refine_ls_shift/su_max 0.021
_refine_ls_shift/su_mean 0.000
_refine_ls_structure_factor_coef Fsqd
_refine_ls_weighting_details 'calc w=1/[\s^2^(Fo^2^)+(0.07P)^2^+10P] where P=(Fo^2^+2Fc^2^)/3'
_refine_ls_weighting_scheme calc
_refine_ls_wR_factor_gt 0.1279
_refine_ls_wR_factor_ref 0.1512
_reflns_number_gt 5699
_reflns_number_total 9297
_reflns_threshold_expression I>2sigma(I)
_cod_data_source_file ic9008366_si_001_2.cif
_cod_data_source_block compound_I
_cod_original_sg_symbol_H-M 'C 2/c'
_cod_original_formula_sum 'C45 H45 Cu F6 N4 O0.50 P'
_cod_database_code 4302774

loop_
_symmetry_equiv_pos_as_xyz
'x, y, z'
'-x, y, -z+1/2'
'x+1/2, y+1/2, z'
'-x+1/2, y+1/2, -z+1/2'
'-x, -y, -z'
'x, -y, z-1/2'
'-x+1/2, -y+1/2, -z'
'x+1/2, -y+1/2, z-1/2'

loop_
_atom_site_label
_atom_site_type_symbol
_atom_site_fract_x
_atom_site_fract_y
_atom_site_fract_z
_atom_site_U_iso_or_equiv
_atom_site_adp_type
_atom_site_occupancy
_atom_site_symmetry_multiplicity
_atom_site_calc_flag
_atom_site_refinement_flags
_atom_site_disorder_assembly
_atom_site_disorder_group
Cu1 Cu 0.153080(17) 0.26088(2) 0.125604(18) 0.03290(13) Uani 1 1 d . . .
N2 N 0.24551(11) 0.27169(14) 0.15221(12) 0.0293(5) Uani 1 1 d . . .
N3 N 0.12705(12) 0.24035(15) 0.19457(12) 0.0329(6) Uani 1 1 d . . .
N1 N 0.15127(11) 0.18554(14) 0.05400(11) 0.0276(5) Uani 1 1 d . . .
C12 C 0.20719(14) 0.18293(17) 0.05736(14) 0.0278(6) Uani 1 1 d . . .
N4 N 0.10672(11) 0.37200(15) 0.11569(12) 0.0320(6) Uani 1 1 d . . .
C5 C 0.27777(15) 0.13734(18) 0.02032(16) 0.0359(7) Uani 1 1 d . . .
H5A H 0.2844 0.1075 -0.0106 0.043 Uiso 1 1 calc R . .
C11 C 0.25852(14) 0.22764(17) 0.11104(14) 0.0283(6) Uani 1 1 d . . .
C35 C 0.09949(15) 0.3076(2) 0.20286(15) 0.0360(7) Uani 1 1 d . . .
C13 C 0.04567(14) 0.13929(18) 0.00856(14) 0.0306(7) Uani 1 1 d . . .
C7 C 0.31768(15) 0.22466(18) 0.11883(15) 0.0325(7) Uani 1 1 d . . .
C4 C 0.21697(15) 0.13870(17) 0.01137(14) 0.0309(7) Uani 1 1 d . . .
C15 C -0.05939(16) 0.1796(2) -0.02931(18) 0.0435(8) Uani 1 1 d . . .
H15A H -0.0963 0.2087 -0.0602 0.052 Uiso 1 1 calc R . .
C1 C 0.10340(14) 0.14289(18) 0.00547(14) 0.0310(7) Uani 1 1 d . . .
C14 C -0.00793(15) 0.18309(19) -0.03705(15) 0.0361(7) Uani 1 1 d . . .
C18 C 0.04666(15) 0.09074(19) 0.05917(15) 0.0355(7) Uani 1 1 d . . .
C37 C 0.09707(14) 0.43936(19) 0.07204(16) 0.0350(7) Uani 1 1 d . . .
C3 C 0.16477(15) 0.09794(18) -0.04133(15) 0.0350(7) Uani 1 1 d . . .
H3A H 0.1683 0.0692 -0.0748 0.042 Uiso 1 1 calc R . .
C8 C 0.36556(15) 0.2697(2) 0.17230(16) 0.0379(7) Uani 1 1 d . . .
H8A H 0.4067 0.2688 0.1800 0.045 Uiso 1 1 calc R . .
C22 C 0.27392(14) 0.36278(19) 0.24404(15) 0.0352(7) Uani 1 1 d . . .
C2 C 0.10904(15) 0.10015(19) -0.04391(15) 0.0355(7) Uani 1 1 d . . .
H2A H 0.0738 0.0727 -0.0793 0.043 Uiso 1 1 calc R . .
C36 C 0.09087(15) 0.3781(2) 0.15950(16) 0.0381(8) Uani 1 1 d . . .
H36A H 0.0735 0.4284 0.1639 0.046 Uiso 1 1 calc R . .
C10 C 0.29191(14) 0.31523(18) 0.20227(15) 0.0330(7) Uani 1 1 d . . .
C9 C 0.35238(15) 0.3150(2) 0.21311(16) 0.0390(8) Uani 1 1 d . . .
H9A H 0.3843 0.3463 0.2489 0.047 Uiso 1 1 calc R . .
C17 C -0.00550(16) 0.0903(2) 0.06519(17) 0.0418(8) Uani 1 1 d . . .
H17A H -0.0049 0.0583 0.0998 0.050 Uiso 1 1 calc R . .
C32 C 0.11362(17) 0.1712(2) 0.27749(17) 0.0491(9) Uani 1 1 d . . .
H32A H 0.1188 0.1222 0.3024 0.059 Uiso 1 1 calc R . .
C27 C 0.27103(15) 0.3221(2) 0.29553(16) 0.0389(8) Uani 1 1 d . . .
C6 C 0.32612(15) 0.17744(19) 0.07177(16) 0.0359(7) Uani 1 1 d . . .
H6A H 0.3663 0.1744 0.0770 0.043 Uiso 1 1 calc R . .
C31 C 0.13334(15) 0.1742(2) 0.23180(16) 0.0402(8) Uani 1 1 d . . .
H31A H 0.1525 0.1261 0.2268 0.048 Uiso 1 1 calc R . .
C16 C -0.05849(17) 0.1351(2) 0.02213(19) 0.0464(9) Uani 1 1 d . . .
C26 C 0.24877(16) 0.3657(2) 0.33006(17) 0.0501(9) Uani 1 1 d . . .
H26A H 0.2465 0.3387 0.3650 0.060 Uiso 1 1 calc R . .
C42 C 0.09915(16) 0.4219(2) 0.01479(16) 0.0397(8) Uani 1 1 d . . .
H42A H 0.1075 0.3668 0.0071 0.048 Uiso 1 1 calc R . .
C23 C 0.25660(15) 0.4467(2) 0.22910(17) 0.0424(8) Uani 1 1 d . . .
C30 C 0.28988(18) 0.2324(2) 0.31113(17) 0.0475(9) Uani 1 1 d . . .
H30A H 0.2878 0.2153 0.3503 0.071 Uiso 1 1 calc R . .
H30B H 0.3326 0.2255 0.3207 0.071 Uiso 1 1 calc R . .
H30C H 0.2615 0.1980 0.2725 0.071 Uiso 1 1 calc R . .
C40 C 0.07763(16) 0.5643(2) -0.02096(18) 0.0457(8) Uani 1 1 d . . .
C38 C 0.08571(18) 0.5203(2) 0.08275(18) 0.0497(9) Uani 1 1 d . . .
H38A H 0.0845 0.5340 0.1217 0.060 Uiso 1 1 calc R . .
C25 C 0.22951(17) 0.4482(2) 0.3150(2) 0.0546(10) Uani 1 1 d . . .
C34 C 0.07934(17) 0.3099(2) 0.24827(18) 0.0489(9) Uani 1 1 d . . .
H34A H 0.0609 0.3588 0.2532 0.059 Uiso 1 1 calc R . .
C19 C -0.01032(17) 0.2326(2) -0.09327(18) 0.0495(9) Uani 1 1 d . . .
H19A H 0.0226 0.2747 -0.0745 0.074 Uiso 1 1 calc R . .
H19B H -0.0510 0.2597 -0.1192 0.074 Uiso 1 1 calc R . .
H19C H -0.0041 0.1954 -0.1226 0.074 Uiso 1 1 calc R . .
C21 C 0.10163(16) 0.0358(2) 0.10364(16) 0.0431(8) Uani 1 1 d . . .
H21A H 0.0952 0.0099 0.1376 0.065 Uiso 1 1 calc R . .
H21B H 0.1398 0.0693 0.1257 0.065 Uiso 1 1 calc R . .
H21C H 0.1056 -0.0073 0.0764 0.065 Uiso 1 1 calc R . .
C41 C 0.08928(17) 0.4831(2) -0.03102(18) 0.0472(9) Uani 1 1 d . . .
H41A H 0.0905 0.4695 -0.0700 0.057 Uiso 1 1 calc R . .
C39 C 0.07609(19) 0.5810(2) 0.0365(2) 0.0551(10) Uani 1 1 d . . .
H39A H 0.0681 0.6361 0.0444 0.066 Uiso 1 1 calc R . .
C28 C 0.26052(19) 0.4895(2) 0.1741(2) 0.0580(10) Uani 1 1 d . . .
H28A H 0.2457 0.5467 0.1697 0.087 Uiso 1 1 calc R . .
H28B H 0.2345 0.4599 0.1318 0.087 Uiso 1 1 calc R . .
H28C H 0.3039 0.4897 0.1850 0.087 Uiso 1 1 calc R . .
C20 C -0.11505(19) 0.1325(3) 0.0297(2) 0.0668(12) Uani 1 1 d . . .
H20A H -0.1462 0.0944 -0.0035 0.100 Uiso 1 1 calc R . .
H20B H -0.1331 0.1882 0.0228 0.100 Uiso 1 1 calc R . .
H20C H -0.1025 0.1131 0.0749 0.100 Uiso 1 1 calc R . .
C24 C 0.23451(17) 0.4869(2) 0.2650(2) 0.0542(10) Uani 1 1 d . . .
H24A H 0.2223 0.5434 0.2549 0.065 Uiso 1 1 calc R . .
C33 C 0.08652(18) 0.2405(3) 0.28604(18) 0.0535(10) Uani 1 1 d . . .
H33A H 0.0730 0.2405 0.3174 0.064 Uiso 1 1 calc R . .
C43 C 0.0685(2) 0.6327(2) -0.0695(2) 0.0627(11) Uani 1 1 d . . .
H43A H 0.0384 0.6731 -0.0714 0.094 Uiso 1 1 calc R . .
H43B H 0.0528 0.6090 -0.1142 0.094 Uiso 1 1 calc R . .
H43C H 0.1085 0.6604 -0.0544 0.094 Uiso 1 1 calc R . .
C29 C 0.2035(2) 0.4926(3) 0.3528(3) 0.0871(16) Uani 1 1 d . . .
H29A H 0.2359 0.4966 0.4004 0.131 Uiso 1 1 calc R . .
H29B H 0.1679 0.4614 0.3482 0.131 Uiso 1 1 calc R . .
H29C H 0.1899 0.5485 0.3343 0.131 Uiso 1 1 calc R . .
P2 P 0.0000 0.97072(7) 0.2500 0.0351(3) Uani 1 2 d S . .
F4 F 0.07008(10) 0.97109(15) 0.31046(10) 0.0675(6) Uani 1 1 d . . .
F5 F 0.02560(12) 0.9688(2) 0.20104(12) 0.1027(11) Uani 1 1 d . . .
F6 F 0.0000 1.0667(2) 0.2500 0.133(2) Uani 1 2 d S . .
F7 F 0.0000 0.8743(2) 0.2500 0.1036(15) Uani 1 2 d S . .
P1 P 0.0000 0.44123(9) 0.7500 0.0529(4) Uani 1 2 d S . .
F1 F 0.0422(2) 0.4484(3) 0.7207(2) 0.1722(19) Uani 1 1 d . . .
F2 F -0.0387(2) 0.3796(3) 0.69688(18) 0.175(2) Uani 1 1 d . . .
O5 O -0.2562(5) 0.2403(7) -0.0157(4) 0.096(2) Uiso 0.50 1 d P . .
F3 F 0.0376(3) 0.5117(3) 0.8007(2) 0.199(3) Uani 1 1 d . . .
C44 C -0.2535(5) 0.1865(7) 0.0394(5) 0.078(3) Uiso 0.50 1 d P . .
H44A H -0.2862 0.2033 0.0489 0.094 Uiso 0.50 1 calc PR . .
H44B H -0.2123 0.1917 0.0812 0.094 Uiso 0.50 1 calc PR . .
C45 C -0.2648(6) 0.0928(7) 0.0117(6) 0.099(4) Uiso 0.50 1 d P . .
H45A H -0.2636 0.0552 0.0454 0.148 Uiso 0.50 1 calc PR . .
H45B H -0.2321 0.0773 0.0026 0.148 Uiso 0.50 1 calc PR . .
H45C H -0.3056 0.0889 -0.0297 0.148 Uiso 0.50 1 calc PR . .
C46 C -0.2340(6) 0.3165(8) 0.0144(7) 0.099(4) Uiso 0.50 1 d P . .
H46A H -0.1902 0.3123 0.0518 0.119 Uiso 0.50 1 calc PR . .
H46B H -0.2598 0.3392 0.0316 0.119 Uiso 0.50 1 calc PR . .
C47 C -0.2391(5) 0.3705(8) -0.0425(6) 0.090(3) Uiso 0.50 1 d P . .
H47A H -0.2239 0.4264 -0.0255 0.135 Uiso 0.50 1 calc PR . .
H47B H -0.2828 0.3734 -0.0789 0.135 Uiso 0.50 1 calc PR . .
H47C H -0.2140 0.3461 -0.0593 0.135 Uiso 0.50 1 calc PR . .

loop_
_atom_site_aniso_label
_atom_site_aniso_U_11
_atom_site_aniso_U_22
_atom_site_aniso_U_33
_atom_site_aniso_U_23
_atom_site_aniso_U_13
_atom_site_aniso_U_12
Cu1 0.0346(2) 0.0313(2) 0.0331(2) -0.00682(16) 0.01775(18) -0.00112(16)
N2 0.0309(14) 0.0244(13) 0.0288(13) 0.0004(10) 0.0127(11) 0.0000(11)
N3 0.0321(14) 0.0329(14) 0.0307(13) -0.0050(11) 0.0140(12) -0.0047(11)
N1 0.0320(14) 0.0234(12) 0.0236(12) -0.0007(10) 0.0117(11) -0.0008(10)
C12 0.0336(17) 0.0219(14) 0.0264(15) 0.0034(12) 0.0145(14) 0.0016(12)
N4 0.0323(14) 0.0285(13) 0.0336(14) -0.0063(11) 0.0160(12) -0.0025(11)
C5 0.050(2) 0.0291(16) 0.0367(17) 0.0056(14) 0.0282(17) 0.0069(15)
C11 0.0314(16) 0.0243(15) 0.0268(15) 0.0039(12) 0.0135(13) 0.0022(12)
C35 0.0343(18) 0.0399(19) 0.0329(17) -0.0057(14) 0.0167(15) -0.0054(14)
C13 0.0331(17) 0.0265(15) 0.0263(15) -0.0105(12) 0.0111(14) -0.0046(13)
C7 0.0380(18) 0.0270(16) 0.0348(16) 0.0063(13) 0.0203(15) 0.0019(13)
C4 0.0411(18) 0.0245(15) 0.0272(15) 0.0049(12) 0.0177(14) 0.0057(13)
C15 0.0357(19) 0.0336(18) 0.049(2) -0.0069(16) 0.0135(17) -0.0005(15)
C1 0.0343(17) 0.0248(15) 0.0268(15) -0.0012(12) 0.0106(14) 0.0002(13)
C14 0.0351(18) 0.0302(17) 0.0334(17) -0.0070(13) 0.0109(15) -0.0016(14)
C18 0.0376(18) 0.0298(16) 0.0323(17) -0.0100(13) 0.0132(15) -0.0079(14)
C37 0.0344(18) 0.0282(16) 0.0394(18) -0.0014(13) 0.0170(15) 0.0008(13)
C3 0.048(2) 0.0286(16) 0.0289(16) -0.0021(13) 0.0201(15) 0.0044(14)
C8 0.0339(18) 0.0374(18) 0.0431(19) 0.0040(15) 0.0205(16) -0.0018(14)
C22 0.0294(17) 0.0328(17) 0.0329(17) -0.0101(13) 0.0087(14) -0.0074(13)
C2 0.0406(19) 0.0304(17) 0.0268(16) -0.0066(13) 0.0113(15) -0.0029(14)
C36 0.042(2) 0.0330(17) 0.0424(19) -0.0068(14) 0.0236(17) 0.0006(14)
C10 0.0352(18) 0.0237(15) 0.0335(17) -0.0002(13) 0.0130(15) -0.0029(13)
C9 0.0339(18) 0.0367(18) 0.0393(18) -0.0028(14) 0.0138(15) -0.0075(14)
C17 0.051(2) 0.0331(18) 0.0428(19) -0.0074(15) 0.0255(18) -0.0094(16)
C32 0.048(2) 0.055(2) 0.046(2) 0.0076(17) 0.0245(18) -0.0036(18)
C27 0.0330(18) 0.0417(19) 0.0328(17) -0.0147(14) 0.0106(15) -0.0080(14)
C6 0.0419(19) 0.0330(17) 0.0407(18) 0.0075(14) 0.0269(16) 0.0034(14)
C31 0.042(2) 0.0369(18) 0.0376(18) -0.0023(15) 0.0180(16) -0.0046(15)
C16 0.047(2) 0.0354(19) 0.063(2) -0.0135(17) 0.033(2) -0.0092(16)
C26 0.044(2) 0.065(3) 0.0380(19) -0.0221(18) 0.0188(17) -0.0165(18)
C42 0.048(2) 0.0291(17) 0.0447(19) -0.0039(14) 0.0260(17) 0.0021(15)
C23 0.0359(19) 0.0344(18) 0.046(2) -0.0138(15) 0.0133(16) -0.0071(14)
C30 0.053(2) 0.049(2) 0.0386(19) 0.0001(16) 0.0216(17) -0.0031(17)
C40 0.045(2) 0.0349(19) 0.051(2) 0.0036(16) 0.0200(18) 0.0000(16)
C38 0.074(3) 0.0335(19) 0.049(2) -0.0051(16) 0.037(2) 0.0024(17)
C25 0.042(2) 0.055(2) 0.059(2) -0.037(2) 0.0205(19) -0.0121(18)
C34 0.050(2) 0.056(2) 0.049(2) -0.0048(18) 0.0314(19) 0.0026(18)
C19 0.047(2) 0.050(2) 0.0404(19) 0.0073(17) 0.0147(17) 0.0073(17)
C21 0.048(2) 0.0369(18) 0.0361(18) 0.0018(15) 0.0156(16) -0.0001(16)
C41 0.056(2) 0.043(2) 0.044(2) -0.0011(16) 0.0273(19) 0.0004(17)
C39 0.078(3) 0.0281(18) 0.063(2) -0.0047(17) 0.040(2) 0.0021(18)
C28 0.065(3) 0.0324(19) 0.069(3) 0.0002(18) 0.029(2) -0.0053(18)
C20 0.065(3) 0.053(2) 0.100(3) -0.005(2) 0.055(3) -0.003(2)
C24 0.048(2) 0.038(2) 0.063(2) -0.0207(19) 0.020(2) -0.0095(17)
C33 0.051(2) 0.074(3) 0.045(2) 0.0090(19) 0.0320(19) 0.004(2)
C43 0.077(3) 0.045(2) 0.058(2) 0.0114(19) 0.029(2) -0.001(2)
C29 0.089(4) 0.085(3) 0.105(4) -0.056(3) 0.063(3) -0.015(3)
P2 0.0358(7) 0.0377(7) 0.0276(6) 0.000 0.0134(5) 0.000
F4 0.0441(13) 0.0885(17) 0.0449(12) 0.0031(12) 0.0053(10) -0.0023(12)
F5 0.0760(18) 0.191(3) 0.0565(15) 0.0261(18) 0.0450(15) 0.0187(19)
F6 0.056(2) 0.037(2) 0.261(6) 0.000 0.050(3) 0.000
F7 0.064(2) 0.0405(19) 0.186(4) 0.000 0.050(3) 0.000
P1 0.0566(9) 0.0501(8) 0.0457(8) 0.000 0.0220(7) 0.000
F1 0.147(3) 0.265(6) 0.158(4) -0.042(4) 0.117(3) -0.068(4)
F2 0.231(5) 0.170(4) 0.099(2) -0.062(3) 0.067(3) -0.148(4)
F3 0.338(7) 0.154(4) 0.112(3) -0.061(3) 0.121(4) -0.128(4)

loop_
_atom_type_symbol
_atom_type_description
_atom_type_scat_dispersion_real
_atom_type_scat_dispersion_imag
_atom_type_scat_source
C C 0.0033 0.0016 'International Tables Vol C Tables 4.2.6.8 and 6.1.1.4'
H H 0.0000 0.0000 'International Tables Vol C Tables 4.2.6.8 and 6.1.1.4'
N N 0.0061 0.0033 'International Tables Vol C Tables 4.2.6.8 and 6.1.1.4'
F F 0.0171 0.0103 'International Tables Vol C Tables 4.2.6.8 and 6.1.1.4'
P P 0.1023 0.0942 'International Tables Vol C Tables 4.2.6.8 and 6.1.1.4'
Cu Cu 0.3201 1.2651 'International Tables Vol C Tables 4.2.6.8 and 6.1.1.4'
O O 0.0106 0.0060 'International Tables Vol C Tables 4.2.6.8 and 6.1.1.4'

loop_
_geom_angle_atom_site_label_1
_geom_angle_atom_site_label_2
_geom_angle_atom_site_label_3
_geom_angle
_geom_angle_site_symmetry_1
_geom_angle_site_symmetry_3
_geom_angle_publ_flag
N1 Cu1 N3 131.45(9) . . ?
N1 Cu1 N2 81.03(9) . . ?
N3 Cu1 N2 122.56(10) . . ?
N1 Cu1 N4 130.13(9) . . ?
N3 Cu1 N4 80.84(10) . . ?
N2 Cu1 N4 115.71(9) . . ?
C10 N2 C11 118.0(3) . . ?
C10 N2 Cu1 129.5(2) . . ?
C11 N2 Cu1 112.50(19) . . ?
C31 N3 C35 116.5(3) . . ?
C31 N3 Cu1 131.4(2) . . ?
C35 N3 Cu1 112.1(2) . . ?
C1 N1 C12 118.6(2) . . ?
C1 N1 Cu1 128.8(2) . . ?
C12 N1 Cu1 112.51(18) . . ?
N1 C12 C4 123.3(3) . . ?
N1 C12 C11 117.6(2) . . ?
C4 C12 C11 119.0(3) . . ?
C36 N4 C37 120.4(3) . . ?
C36 N4 Cu1 111.4(2) . . ?
C37 N4 Cu1 128.03(19) . . ?
C6 C5 C4 121.5(3) . . ?
N2 C11 C7 123.4(3) . . ?
N2 C11 C12 116.2(3) . . ?
C7 C11 C12 120.4(3) . . ?
N3 C35 C34 123.0(3) . . ?
N3 C35 C36 115.4(3) . . ?
C34 C35 C36 121.6(3) . . ?
C14 C13 C18 120.8(3) . . ?
C14 C13 C1 121.3(3) . . ?
C18 C13 C1 117.9(3) . . ?
C11 C7 C8 117.3(3) . . ?
C11 C7 C6 118.9(3) . . ?
C8 C7 C6 123.8(3) . . ?
C12 C4 C3 116.8(3) . . ?
C12 C4 C5 119.2(3) . . ?
C3 C4 C5 124.0(3) . . ?
C16 C15 C14 122.0(3) . . ?
N1 C1 C2 121.1(3) . . ?
N1 C1 C13 116.7(2) . . ?
C2 C1 C13 122.1(3) . . ?
C15 C14 C13 118.1(3) . . ?
C15 C14 C19 120.7(3) . . ?
C13 C14 C19 121.2(3) . . ?
C17 C18 C13 118.7(3) . . ?
C17 C18 C21 120.1(3) . . ?
C13 C18 C21 121.1(3) . . ?
C38 C37 C42 118.4(3) . . ?
C38 C37 N4 124.5(3) . . ?
C42 C37 N4 117.1(3) . . ?
C2 C3 C4 119.5(3) . . ?
C9 C8 C7 119.4(3) . . ?
C27 C22 C23 121.0(3) . . ?
C27 C22 C10 119.2(3) . . ?
C23 C22 C10 119.6(3) . . ?
C3 C2 C1 120.5(3) . . ?
N4 C36 C35 119.8(3) . . ?
N2 C10 C9 121.7(3) . . ?
N2 C10 C22 114.9(3) . . ?
C9 C10 C22 123.5(3) . . ?
C8 C9 C10 120.2(3) . . ?
C16 C17 C18 121.7(3) . . ?
C33 C32 C31 118.8(3) . . ?
C26 C27 C22 118.3(3) . . ?
C26 C27 C30 121.2(3) . . ?
C22 C27 C30 120.5(3) . . ?
C5 C6 C7 120.9(3) . . ?
N3 C31 C32 123.9(3) . . ?
C17 C16 C15 118.6(3) . . ?
C17 C16 C20 120.3(3) . . ?
C15 C16 C20 121.1(3) . . ?
C27 C26 C25 121.9(4) . . ?
C41 C42 C37 121.2(3) . . ?
C24 C23 C22 118.1(3) . . ?
C24 C23 C28 121.6(3) . . ?
C22 C23 C28 120.3(3) . . ?
C39 C40 C41 117.4(3) . . ?
C39 C40 C43 120.9(3) . . ?
C41 C40 C43 121.7(3) . . ?
C39 C38 C37 119.7(3) . . ?
C24 C25 C26 118.1(3) . . ?
C24 C25 C29 122.0(4) . . ?
C26 C25 C29 119.9(4) . . ?
C33 C34 C35 119.1(3) . . ?
C42 C41 C40 120.9(3) . . ?
C38 C39 C40 122.4(3) . . ?
C23 C24 C25 122.5(4) . . ?
C32 C33 C34 118.6(3) . . ?
F6 P2 F7 180.000(1) . . ?
F6 P2 F5 91.10(14) . . ?
F7 P2 F5 88.90(14) . . ?
F6 P2 F5 91.10(14) . 2 ?
F7 P2 F5 88.90(14) . 2 ?
F5 P2 F5 177.8(3) . 2 ?
F6 P2 F4 89.78(10) . 2 ?
F7 P2 F4 90.22(10) . 2 ?
F5 P2 F4 91.99(13) . 2 ?
F5 P2 F4 88.01(13) 2 2 ?
F6 P2 F4 89.79(10) . . ?
F7 P2 F4 90.21(10) . . ?
F5 P2 F4 88.02(13) . . ?
F5 P2 F4 92.00(13) 2 . ?
F4 P2 F4 179.6(2) 2 . ?
F2 P1 F2 96.3(4) . 2_556 ?
F2 P1 F1 89.0(2) . . ?
F2 P1 F1 96.8(3) 2_556 . ?
F2 P1 F1 96.8(3) . 2_556 ?
F2 P1 F1 89.0(2) 2_556 2_556 ?
F1 P1 F1 171.4(4) . 2_556 ?
F2 P1 F3 88.7(3) . 2_556 ?
F2 P1 F3 174.9(3) 2_556 2_556 ?
F1 P1 F3 83.9(3) . 2_556 ?
F1 P1 F3 89.8(3) 2_556 2_556 ?
F2 P1 F3 174.9(3) . . ?
F2 P1 F3 88.7(3) 2_556 . ?
F1 P1 F3 89.8(3) . . ?
F1 P1 F3 83.9(3) 2_556 . ?
F3 P1 F3 86.3(4) 2_556 . ?
C46 O5 C44 104.3(7) . . ?
O5 C44 C45 105.9(8) . . ?
O5 C46 C47 103.5(10) . . ?

loop_
_geom_bond_atom_site_label_1
_geom_bond_atom_site_label_2
_geom_bond_distance
_geom_bond_site_symmetry_2
_geom_bond_publ_flag
Cu1 N1 2.046(2) . ?
Cu1 N3 2.050(3) . ?
Cu1 N2 2.072(2) . ?
Cu1 N4 2.082(2) . ?
N2 C10 1.343(4) . ?
N2 C11 1.362(4) . ?
N3 C31 1.332(4) . ?
N3 C35 1.352(4) . ?
N1 C1 1.337(4) . ?
N1 C12 1.363(4) . ?
C12 C4 1.410(4) . ?
C12 C11 1.440(4) . ?
N4 C36 1.276(4) . ?
N4 C37 1.421(4) . ?
C5 C6 1.350(4) . ?
C5 C4 1.426(4) . ?
C11 C7 1.398(4) . ?
C35 C34 1.389(4) . ?
C35 C36 1.461(4) . ?
C13 C14 1.399(4) . ?
C13 C18 1.405(4) . ?
C13 C1 1.486(4) . ?
C7 C8 1.405(4) . ?
C7 C6 1.437(4) . ?
C4 C3 1.411(4) . ?
C15 C16 1.387(5) . ?
C15 C14 1.392(5) . ?
C1 C2 1.410(4) . ?
C14 C19 1.509(5) . ?
C18 C17 1.384(4) . ?
C18 C21 1.509(5) . ?
C37 C38 1.386(4) . ?
C37 C42 1.391(4) . ?
C3 C2 1.367(4) . ?
C8 C9 1.367(4) . ?
C22 C27 1.402(4) . ?
C22 C23 1.408(4) . ?
C22 C10 1.481(4) . ?
C10 C9 1.401(4) . ?
C17 C16 1.384(5) . ?
C32 C33 1.374(5) . ?
C32 C31 1.387(5) . ?
C27 C26 1.385(5) . ?
C27 C30 1.506(5) . ?
C16 C20 1.517(5) . ?
C26 C25 1.397(5) . ?
C42 C41 1.379(4) . ?
C23 C24 1.380(5) . ?
C23 C28 1.503(5) . ?
C40 C39 1.386(5) . ?
C40 C41 1.387(5) . ?
C40 C43 1.511(5) . ?
C38 C39 1.381(5) . ?
C25 C24 1.384(6) . ?
C25 C29 1.519(5) . ?
C34 C33 1.377(5) . ?
P2 F6 1.547(4) . ?
P2 F7 1.555(4) . ?
P2 F5 1.572(2) . ?
P2 F5 1.572(2) 2 ?
P2 F4 1.584(2) 2 ?
P2 F4 1.584(2) . ?
P1 F2 1.490(3) . ?
P1 F2 1.490(3) 2_556 ?
P1 F1 1.532(3) . ?
P1 F1 1.532(3) 2_556 ?
P1 F3 1.556(4) 2_556 ?
P1 F3 1.556(4) . ?
O5 C46 1.381(19) . ?
O5 C44 1.523(17) . ?
C44 C45 1.609(16) . ?
C46 C47 1.534(16) . ?

loop_
_geom_torsion_atom_site_label_1
_geom_torsion_atom_site_label_2
_geom_torsion_atom_site_label_3
_geom_torsion_atom_site_label_4
_geom_torsion
_geom_torsion_site_symmetry_1
_geom_torsion_site_symmetry_2
_geom_torsion_site_symmetry_3
_geom_torsion_site_symmetry_4
_geom_torsion_publ_flag
N1 Cu1 N2 C10 -179.5(3) . . . . ?
N3 Cu1 N2 C10 -45.6(3) . . . . ?
N4 Cu1 N2 C10 50.1(3) . . . . ?
N1 Cu1 N2 C11 1.10(19) . . . . ?
N3 Cu1 N2 C11 135.07(18) . . . . ?
N4 Cu1 N2 C11 -129.32(18) . . . . ?
N1 Cu1 N3 C31 39.0(3) . . . . ?
N2 Cu1 N3 C31 -69.5(3) . . . . ?
N4 Cu1 N3 C31 175.8(3) . . . . ?
N1 Cu1 N3 C35 -141.91(19) . . . . ?
N2 Cu1 N3 C35 109.6(2) . . . . ?
N4 Cu1 N3 C35 -5.1(2) . . . . ?
N3 Cu1 N1 C1 53.8(3) . . . . ?
N2 Cu1 N1 C1 179.8(2) . . . . ?
N4 Cu1 N1 C1 -64.0(3) . . . . ?
N3 Cu1 N1 C12 -128.47(19) . . . . ?
N2 Cu1 N1 C12 -2.48(18) . . . . ?
N4 Cu1 N1 C12 113.72(19) . . . . ?
C1 N1 C12 C4 1.3(4) . . . . ?
Cu1 N1 C12 C4 -176.7(2) . . . . ?
C1 N1 C12 C11 -178.5(2) . . . . ?
Cu1 N1 C12 C11 3.5(3) . . . . ?
N1 Cu1 N4 C36 144.4(2) . . . . ?
N3 Cu1 N4 C36 6.6(2) . . . . ?
N2 Cu1 N4 C36 -115.2(2) . . . . ?
N1 Cu1 N4 C37 -41.5(3) . . . . ?
N3 Cu1 N4 C37 -179.3(3) . . . . ?
N2 Cu1 N4 C37 58.9(3) . . . . ?
C10 N2 C11 C7 0.9(4) . . . . ?
Cu1 N2 C11 C7 -179.7(2) . . . . ?
C10 N2 C11 C12 -179.0(2) . . . . ?
Cu1 N2 C11 C12 0.4(3) . . . . ?
N1 C12 C11 N2 -2.7(4) . . . . ?
C4 C12 C11 N2 177.6(2) . . . . ?
N1 C12 C11 C7 177.4(2) . . . . ?
C4 C12 C11 C7 -2.4(4) . . . . ?
C31 N3 C35 C34 1.1(5) . . . . ?
Cu1 N3 C35 C34 -178.1(3) . . . . ?
C31 N3 C35 C36 -177.6(3) . . . . ?
Cu1 N3 C35 C36 3.1(3) . . . . ?
N2 C11 C7 C8 0.1(4) . . . . ?
C12 C11 C7 C8 -180.0(3) . . . . ?
N2 C11 C7 C6 -178.9(3) . . . . ?
C12 C11 C7 C6 1.0(4) . . . . ?
N1 C12 C4 C3 2.0(4) . . . . ?
C11 C12 C4 C3 -178.3(3) . . . . ?
N1 C12 C4 C5 -177.9(3) . . . . ?
C11 C12 C4 C5 1.8(4) . . . . ?
C6 C5 C4 C12 0.0(4) . . . . ?
C6 C5 C4 C3 -179.9(3) . . . . ?
C12 N1 C1 C2 -3.9(4) . . . . ?
Cu1 N1 C1 C2 173.7(2) . . . . ?
C12 N1 C1 C13 172.9(2) . . . . ?
Cu1 N1 C1 C13 -9.5(4) . . . . ?
C14 C13 C1 N1 108.2(3) . . . . ?
C18 C13 C1 N1 -71.4(3) . . . . ?
C14 C13 C1 C2 -75.0(4) . . . . ?
C18 C13 C1 C2 105.4(3) . . . . ?
C16 C15 C14 C13 0.6(5) . . . . ?
C16 C15 C14 C19 -179.6(3) . . . . ?
C18 C13 C14 C15 2.3(4) . . . . ?
C1 C13 C14 C15 -177.3(3) . . . . ?
C18 C13 C14 C19 -177.5(3) . . . . ?
C1 C13 C14 C19 2.9(4) . . . . ?
C14 C13 C18 C17 -3.1(4) . . . . ?
C1 C13 C18 C17 176.5(3) . . . . ?
C14 C13 C18 C21 173.1(3) . . . . ?
C1 C13 C18 C21 -7.3(4) . . . . ?
C36 N4 C37 C38 16.9(5) . . . . ?
Cu1 N4 C37 C38 -156.7(3) . . . . ?
C36 N4 C37 C42 -162.9(3) . . . . ?
Cu1 N4 C37 C42 23.4(4) . . . . ?
C12 C4 C3 C2 -2.6(4) . . . . ?
C5 C4 C3 C2 177.3(3) . . . . ?
C11 C7 C8 C9 -1.1(4) . . . . ?
C6 C7 C8 C9 177.9(3) . . . . ?
C4 C3 C2 C1 0.1(4) . . . . ?
N1 C1 C2 C3 3.3(4) . . . . ?
C13 C1 C2 C3 -173.4(3) . . . . ?
C37 N4 C36 C35 178.3(3) . . . . ?
Cu1 N4 C36 C35 -7.0(4) . . . . ?
N3 C35 C36 N4 2.8(4) . . . . ?
C34 C35 C36 N4 -176.0(3) . . . . ?
C11 N2 C10 C9 -1.0(4) . . . . ?
Cu1 N2 C10 C9 179.7(2) . . . . ?
C11 N2 C10 C22 178.9(2) . . . . ?
Cu1 N2 C10 C22 -0.5(4) . . . . ?
C27 C22 C10 N2 81.9(4) . . . . ?
C23 C22 C10 N2 -94.5(3) . . . . ?
C27 C22 C10 C9 -98.2(4) . . . . ?
C23 C22 C10 C9 85.4(4) . . . . ?
C7 C8 C9 C10 1.0(5) . . . . ?
N2 C10 C9 C8 0.1(5) . . . . ?
C22 C10 C9 C8 -179.8(3) . . . . ?
C13 C18 C17 C16 1.0(5) . . . . ?
C21 C18 C17 C16 -175.2(3) . . . . ?
C23 C22 C27 C26 2.0(5) . . . . ?
C10 C22 C27 C26 -174.3(3) . . . . ?
C23 C22 C27 C30 -179.8(3) . . . . ?
C10 C22 C27 C30 3.8(4) . . . . ?
C4 C5 C6 C7 -1.3(4) . . . . ?
C11 C7 C6 C5 0.8(4) . . . . ?
C8 C7 C6 C5 -178.1(3) . . . . ?
C35 N3 C31 C32 -0.2(5) . . . . ?
Cu1 N3 C31 C32 178.9(2) . . . . ?
C33 C32 C31 N3 -0.8(5) . . . . ?
C18 C17 C16 C15 1.8(5) . . . . ?
C18 C17 C16 C20 179.4(3) . . . . ?
C14 C15 C16 C17 -2.7(5) . . . . ?
C14 C15 C16 C20 179.8(3) . . . . ?
C22 C27 C26 C25 -0.1(5) . . . . ?
C30 C27 C26 C25 -178.2(3) . . . . ?
C38 C37 C42 C41 -1.0(5) . . . . ?
N4 C37 C42 C41 178.9(3) . . . . ?
C27 C22 C23 C24 -2.3(5) . . . . ?
C10 C22 C23 C24 174.0(3) . . . . ?
C27 C22 C23 C28 179.5(3) . . . . ?
C10 C22 C23 C28 -4.2(5) . . . . ?
C42 C37 C38 C39 0.8(5) . . . . ?
N4 C37 C38 C39 -179.1(3) . . . . ?
C27 C26 C25 C24 -1.5(5) . . . . ?
C27 C26 C25 C29 178.0(3) . . . . ?
N3 C35 C34 C33 -1.2(5) . . . . ?
C36 C35 C34 C33 177.5(3) . . . . ?
C37 C42 C41 C40 0.7(5) . . . . ?
C39 C40 C41 C42 -0.3(5) . . . . ?
C43 C40 C41 C42 178.2(3) . . . . ?
C37 C38 C39 C40 -0.4(6) . . . . ?
C41 C40 C39 C38 0.1(6) . . . . ?
C43 C40 C39 C38 -178.4(4) . . . . ?
C22 C23 C24 C25 0.7(5) . . . . ?
C28 C23 C24 C25 178.8(3) . . . . ?
C26 C25 C24 C23 1.2(5) . . . . ?
C29 C25 C24 C23 -178.3(3) . . . . ?
C31 C32 C33 C34 0.8(6) . . . . ?
C35 C34 C33 C32 0.2(6) . . . . ?
C46 O5 C44 C45 -168.2(8) . . . . ?
C44 O5 C46 C47 -178.2(9) . . . . ?
